data_1556391
loop_
_publ_author_name
'Zhang, Shaoguang'
'Zhan, Ming'
'Wang, Qifeng'
'Wang, Chao'
'Zhang, Wen-Xiong'
'Xi, Zhenfeng'

_publ_section_title
;
 Synthesis of semibullvalene derivatives via Co2(CO)8-mediated
 cyclodimerization of 1,4-dilithio-1,3-butadienes
;
_journal_issue 2
_journal_name_full 'Org. Chem. Front.'
_journal_page_first 130
_journal_paper_doi 10.1039/C3QO00019B
_journal_volume 1
_journal_year 2014
_chemical_absolute_configuration unk
_chemical_formula_moiety 'C18 H20 O2'
_chemical_formula_sum 'C18 H20 O2'
_chemical_formula_weight 268.34
_space_group_IT_number 19
_space_group_name_Hall 'P 2ac 2ab'
_space_group_name_H-M_alt 'P 21 21 21'
_symmetry_cell_setting orthorhombic
_symmetry_space_group_name_H-M 'P 21 21 21'
_atom_sites_solution_hydrogens geom
_atom_sites_solution_primary direct
_atom_sites_solution_secondary difmap
_audit_creation_method SHELXL-97
_cell_angle_alpha 90.00
_cell_angle_beta 90.00
_cell_angle_gamma 90.00
_cell_formula_units_Z 4
_cell_length_a 9.1769(18)
_cell_length_b 10.289(2)
_cell_length_c 14.620(3)
_cell_measurement_reflns_used 3122
_cell_measurement_temperature 293(2)
_cell_measurement_theta_max 27.4836
_cell_measurement_theta_min 1.3929
_cell_volume 1380.4(5)
_computing_cell_refinement 'CrystalClear (Rigaku Inc., 2008)'
_computing_data_collection 'CrystalClear (Rigaku Inc., 2008)'
_computing_data_reduction 'CrystalClear (Rigaku Inc., 2008)'
_computing_molecular_graphics
;
 Mercury: visualization and analysis of crystal structures, C. F. Macrae,
 P. R. Edgington, P. McCabe, E. Pidcock, G. P. Shields, R. Taylor,
 M. Towler and J. van de Streek, J. Appl. Cryst., 39, 453-457, 2006.
;
_computing_publication_material 'SHELX-97 (Sheldrick, 2008)'
_computing_structure_refinement 'SHELX-97 (Sheldrick, 2008)'
_computing_structure_solution 'SHELX-97 (Sheldrick, 2008)'
_diffrn_ambient_temperature 293(2)
_diffrn_detector_area_resol_mean 28.5714
_diffrn_measured_fraction_theta_full 0.997
_diffrn_measured_fraction_theta_max 0.997
_diffrn_measurement_device_type 'Saturn724+ CCD'
_diffrn_measurement_method '\w scans at fixed \c = 45\%'
_diffrn_radiation_monochromator graphite
_diffrn_radiation_source 'fine-focus sealed tube'
_diffrn_radiation_type MoK\a
_diffrn_radiation_wavelength 0.71073
_diffrn_reflns_av_R_equivalents 0.0279
_diffrn_reflns_av_sigmaI/netI 0.0191
_diffrn_reflns_limit_h_max 11
_diffrn_reflns_limit_h_min -9
_diffrn_reflns_limit_k_max 13
_diffrn_reflns_limit_k_min -10
_diffrn_reflns_limit_l_max 18
_diffrn_reflns_limit_l_min -16
_diffrn_reflns_number 7672
_diffrn_reflns_theta_full 27.49
_diffrn_reflns_theta_max 27.49
_diffrn_reflns_theta_min 3.28
_exptl_absorpt_coefficient_mu 0.082
_exptl_absorpt_correction_T_max 1.0000
_exptl_absorpt_correction_T_min 0.7441
_exptl_absorpt_correction_type multi-scan
_exptl_absorpt_process_details 'CrystalClear (Rigaku Inc., 2008)'
_exptl_crystal_colour Colorless
_exptl_crystal_density_diffrn 1.291
_exptl_crystal_density_method 'not measured'
_exptl_crystal_description block
_exptl_crystal_F_000 576
_exptl_crystal_size_max 0.35
_exptl_crystal_size_mid 0.34
_exptl_crystal_size_min 0.32
_refine_diff_density_max 0.159
_refine_diff_density_min -0.106
_refine_diff_density_rms 0.029
_refine_ls_abs_structure_details 'Flack H D (1983), Acta Cryst. A39, 876-881'
_refine_ls_abs_structure_Flack 0(3)
_refine_ls_extinction_method none
_refine_ls_goodness_of_fit_ref 1.168
_refine_ls_hydrogen_treatment constr
_refine_ls_matrix_type full
_refine_ls_number_parameters 200
_refine_ls_number_reflns 1814
_refine_ls_number_restraints 66
_refine_ls_restrained_S_all 1.199
_refine_ls_R_factor_all 0.0534
_refine_ls_R_factor_gt 0.0499
_refine_ls_shift/su_max 0.001
_refine_ls_shift/su_mean 0.000
_refine_ls_structure_factor_coef Fsqd
_refine_ls_weighting_details 'calc w=1/[\s^2^(Fo^2^)+(0.0498P)^2^+0.2573P] where P=(Fo^2^+2Fc^2^)/3'
_refine_ls_weighting_scheme calc
_refine_ls_wR_factor_gt 0.1210
_refine_ls_wR_factor_ref 0.1232
_reflns_number_gt 1738
_reflns_number_total 1814
_reflns_threshold_expression >2sigma(I)
_cod_data_source_file c3qo00019b.txt
_cod_data_source_block a
_cod_original_sg_symbol_H-M P2(1)2(1)2(1)
_cod_database_code 1556391

loop_
_symmetry_equiv_pos_as_xyz
'x, y, z'
'-x+1/2, -y, z+1/2'
'-x, y+1/2, -z+1/2'
'x+1/2, -y+1/2, -z'

loop_
_atom_site_label
_atom_site_type_symbol
_atom_site_fract_x
_atom_site_fract_y
_atom_site_fract_z
_atom_site_U_iso_or_equiv
_atom_site_adp_type
_atom_site_occupancy
_atom_site_symmetry_multiplicity
_atom_site_calc_flag
_atom_site_refinement_flags
_atom_site_disorder_assembly
_atom_site_disorder_group
O1 O 1.1673(2) 0.4048(2) 0.40218(17) 0.0733(7) Uani 1 1 d . . .
O2 O 0.6714(3) 0.4884(2) 0.60594(14) 0.0795(7) Uani 1 1 d . B .
C1 C 0.8761(3) 0.5892(2) 0.36536(16) 0.0433(6) Uani 1 1 d . B .
C2 C 0.8112(4) 0.6862(2) 0.30110(18) 0.0532(7) Uani 1 1 d D . .
H2A H 0.7103 0.6644 0.2885 0.064 Uiso 1 1 calc R A 1
H2B H 0.8644 0.6868 0.2438 0.064 Uiso 1 1 calc R A 1
C3 C 0.8211(11) 0.8209(6) 0.3480(5) 0.0600(18) Uani 0.456(9) 1 d PDU B 1
H3B H 0.9212 0.8511 0.3461 0.072 Uiso 0.456(9) 1 calc PR B 1
H3A H 0.7618 0.8827 0.3144 0.072 Uiso 0.456(9) 1 calc PR B 1
C4 C 0.7702(9) 0.8166(9) 0.4468(5) 0.0654(19) Uani 0.456(9) 1 d PDU B 1
H4B H 0.7672 0.9040 0.4716 0.078 Uiso 0.456(9) 1 calc PR B 1
H4A H 0.6726 0.7806 0.4497 0.078 Uiso 0.456(9) 1 calc PR B 1
C3' C 0.7432(8) 0.8017(6) 0.3499(4) 0.0595(15) Uani 0.544(9) 1 d PDU B 2
H3'B H 0.7299 0.8725 0.3070 0.071 Uiso 0.544(9) 1 calc PR B 2
H3'A H 0.6482 0.7775 0.3736 0.071 Uiso 0.544(9) 1 calc PR B 2
C4' C 0.8392(9) 0.8458(6) 0.4275(5) 0.0608(16) Uani 0.544(9) 1 d PDU B 2
H4'A H 0.7937 0.9195 0.4574 0.073 Uiso 0.544(9) 1 calc PR B 2
H4'B H 0.9317 0.8748 0.4027 0.073 Uiso 0.544(9) 1 calc PR B 2
C5 C 0.8688(4) 0.7371(3) 0.5010(2) 0.0614(8) Uani 1 1 d D . .
H5A H 0.8249 0.7193 0.5600 0.074 Uiso 1 1 calc R B 1
H5B H 0.9588 0.7844 0.5114 0.074 Uiso 1 1 calc R B 1
C6 C 0.9019(3) 0.6116(3) 0.45367(17) 0.0489(6) Uani 1 1 d . B .
C7 C 0.9606(3) 0.4877(3) 0.49614(18) 0.0534(7) Uani 1 1 d . . .
H7 H 1.0165 0.4969 0.5529 0.064 Uiso 1 1 calc R B .
C8 C 1.0440(3) 0.4395(3) 0.4117(2) 0.0528(6) Uani 1 1 d . B .
C9 C 0.9168(3) 0.4503(2) 0.34362(16) 0.0431(6) Uani 1 1 d . . .
H9 H 0.9389 0.4307 0.2795 0.052 Uiso 1 1 calc R B .
C10 C 0.8075(3) 0.3551(2) 0.39379(16) 0.0439(6) Uani 1 1 d . B .
C11 C 0.8352(3) 0.3872(3) 0.49652(16) 0.0503(6) Uani 1 1 d . B .
H11 H 0.8620 0.3091 0.5310 0.060 Uiso 1 1 calc R . .
C12 C 0.6912(4) 0.4429(3) 0.52994(17) 0.0564(7) Uani 1 1 d . . .
C13 C 0.5866(3) 0.4340(3) 0.45537(19) 0.0557(7) Uani 1 1 d . B .
H13 H 0.4891 0.4577 0.4597 0.067 Uiso 1 1 calc R . .
C14 C 0.6495(3) 0.3871(3) 0.37995(17) 0.0475(6) Uani 1 1 d . . .
C15 C 0.5803(3) 0.3554(3) 0.29017(19) 0.0603(8) Uani 1 1 d . B .
H15B H 0.6191 0.4118 0.2429 0.072 Uiso 1 1 calc R . .
H15A H 0.4759 0.3692 0.2938 0.072 Uiso 1 1 calc R . .
C16 C 0.6122(4) 0.2122(3) 0.2661(2) 0.0648(8) Uani 1 1 d . . .
H16B H 0.5611 0.1559 0.3086 0.078 Uiso 1 1 calc R B .
H16A H 0.5766 0.1938 0.2050 0.078 Uiso 1 1 calc R . .
C17 C 0.7736(4) 0.1841(3) 0.2706(2) 0.0628(8) Uani 1 1 d . B .
H17B H 0.8240 0.2368 0.2256 0.075 Uiso 1 1 calc R . .
H17A H 0.7905 0.0935 0.2556 0.075 Uiso 1 1 calc R . .
C18 C 0.8356(3) 0.2127(2) 0.36545(19) 0.0534(7) Uani 1 1 d . . .
H18B H 0.9396 0.1961 0.3654 0.064 Uiso 1 1 calc R B .
H18A H 0.7910 0.1549 0.4098 0.064 Uiso 1 1 calc R . .

loop_
_atom_site_aniso_label
_atom_site_aniso_U_11
_atom_site_aniso_U_22
_atom_site_aniso_U_33
_atom_site_aniso_U_23
_atom_site_aniso_U_13
_atom_site_aniso_U_12
O1 0.0481(11) 0.0807(16) 0.0911(16) -0.0025(13) -0.0075(11) 0.0117(12)
O2 0.0998(18) 0.0901(16) 0.0486(11) -0.0093(11) 0.0192(12) -0.0077(16)
C1 0.0440(13) 0.0422(13) 0.0436(12) 0.0032(10) 0.0039(10) -0.0022(11)
C2 0.0562(16) 0.0510(15) 0.0522(14) 0.0083(12) -0.0024(13) -0.0017(14)
C3 0.055(4) 0.046(3) 0.079(4) 0.009(3) -0.010(4) 0.005(3)
C4 0.045(3) 0.061(4) 0.091(4) -0.017(3) -0.002(3) 0.011(3)
C3' 0.051(3) 0.054(3) 0.074(3) 0.001(2) -0.006(3) 0.003(3)
C4' 0.052(3) 0.047(3) 0.083(4) -0.010(3) -0.008(3) 0.006(3)
C5 0.0720(19) 0.0536(15) 0.0586(15) -0.0130(13) 0.0054(15) -0.0055(15)
C6 0.0539(15) 0.0472(14) 0.0457(13) -0.0003(11) -0.0001(12) -0.0034(13)
C7 0.0623(16) 0.0534(15) 0.0444(13) 0.0017(12) -0.0118(12) -0.0024(14)
C8 0.0526(16) 0.0474(14) 0.0584(15) 0.0045(12) -0.0032(13) 0.0001(13)
C9 0.0452(13) 0.0453(13) 0.0389(11) 0.0008(10) 0.0033(10) -0.0002(11)
C10 0.0498(14) 0.0423(12) 0.0396(12) 0.0032(9) 0.0014(11) -0.0001(12)
C11 0.0650(16) 0.0473(13) 0.0386(12) 0.0083(10) -0.0043(12) 0.0001(13)
C12 0.0721(19) 0.0536(15) 0.0435(13) 0.0053(11) 0.0143(13) -0.0064(15)
C13 0.0508(15) 0.0586(16) 0.0577(15) 0.0057(13) 0.0099(13) 0.0000(14)
C14 0.0510(15) 0.0430(13) 0.0485(13) 0.0060(11) 0.0007(11) -0.0045(12)
C15 0.0514(17) 0.0732(19) 0.0562(15) 0.0044(14) -0.0068(13) -0.0030(16)
C16 0.073(2) 0.0675(19) 0.0542(16) -0.0039(14) -0.0040(15) -0.0201(17)
C17 0.081(2) 0.0474(15) 0.0601(17) -0.0072(13) 0.0089(16) -0.0043(16)
C18 0.0601(17) 0.0419(13) 0.0581(15) 0.0039(11) 0.0017(14) 0.0035(13)

loop_
_atom_type_symbol
_atom_type_description
_atom_type_scat_dispersion_real
_atom_type_scat_dispersion_imag
_atom_type_scat_source
C C 0.0033 0.0016 'International Tables Vol C Tables 4.2.6.8 and 6.1.1.4'
H H 0.0000 0.0000 'International Tables Vol C Tables 4.2.6.8 and 6.1.1.4'
O O 0.0106 0.0060 'International Tables Vol C Tables 4.2.6.8 and 6.1.1.4'

loop_
_geom_angle_atom_site_label_1
_geom_angle_atom_site_label_2
_geom_angle_atom_site_label_3
_geom_angle
C6 C1 C2 124.3(2)
C6 C1 C9 108.9(2)
C2 C1 C9 126.7(2)
C1 C2 C3' 113.0(3)
C1 C2 C3 107.2(3)
C3' C2 C3 28.0(3)
C1 C2 H2A 110.3
C3' C2 H2A 83.0
C3 C2 H2A 110.3
C1 C2 H2B 110.3
C3' C2 H2B 127.4
C3 C2 H2B 110.3
H2A C2 H2B 108.5
C4 C3 C2 112.1(6)
C4 C3 H3B 109.2
C2 C3 H3B 109.2
C4 C3 H3A 109.2
C2 C3 H3A 109.2
H3B C3 H3A 107.9
C5 C4 C3 110.1(6)
C5 C4 H4B 109.6
C3 C4 H4B 109.6
C5 C4 H4A 109.6
C3 C4 H4A 109.6
H4B C4 H4A 108.2
C4' C3' C2 110.4(5)
C4' C3' H3'B 109.6
C2 C3' H3'B 109.6
C4' C3' H3'A 109.6
C2 C3' H3'A 109.6
H3'B C3' H3'A 108.1
C3' C4' C5 113.6(5)
C3' C4' H4'A 108.8
C5 C4' H4'A 108.8
C3' C4' H4'B 108.8
C5 C4' H4'B 108.8
H4'A C4' H4'B 107.7
C4 C5 C6 111.1(4)
C4 C5 C4' 28.5(3)
C6 C5 C4' 109.4(3)
C4 C5 H5A 109.4
C6 C5 H5A 109.4
C4' C5 H5A 132.1
C4 C5 H5B 109.4
C6 C5 H5B 109.4
C4' C5 H5B 84.1
H5A C5 H5B 108.0
C1 C6 C5 124.2(3)
C1 C6 C7 108.3(2)
C5 C6 C7 127.4(2)
C6 C7 C8 96.8(2)
C6 C7 C11 107.4(2)
C8 C7 C11 99.1(2)
C6 C7 H7 116.8
C8 C7 H7 116.8
C11 C7 H7 116.8
O1 C8 C7 131.5(3)
O1 C8 C9 131.7(3)
C7 C8 C9 96.8(2)
C1 C9 C8 96.8(2)
C1 C9 C10 109.35(19)
C8 C9 C10 97.86(19)
C1 C9 H9 116.6
C8 C9 H9 116.6
C10 C9 H9 116.6
C14 C10 C18 109.5(2)
C14 C10 C11 103.9(2)
C18 C10 C11 115.6(2)
C14 C10 C9 114.5(2)
C18 C10 C9 110.9(2)
C11 C10 C9 102.2(2)
C12 C11 C7 113.3(2)
C12 C11 C10 104.4(2)
C7 C11 C10 105.0(2)
C12 C11 H11 111.3
C7 C11 H11 111.3
C10 C11 H11 111.3
O2 C12 C13 127.5(3)
O2 C12 C11 124.5(3)
C13 C12 C11 108.0(2)
C14 C13 C12 110.9(3)
C14 C13 H13 124.5
C12 C13 H13 124.5
C13 C14 C15 128.4(3)
C13 C14 C10 112.7(2)
C15 C14 C10 118.7(2)
C14 C15 C16 109.2(3)
C14 C15 H15B 109.8
C16 C15 H15B 109.8
C14 C15 H15A 109.8
C16 C15 H15A 109.8
H15B C15 H15A 108.3
C17 C16 C15 111.0(3)
C17 C16 H16B 109.4
C15 C16 H16B 109.4
C17 C16 H16A 109.4
C15 C16 H16A 109.4
H16B C16 H16A 108.0
C16 C17 C18 111.5(3)
C16 C17 H17B 109.3
C18 C17 H17B 109.3
C16 C17 H17A 109.3
C18 C17 H17A 109.3
H17B C17 H17A 108.0
C17 C18 C10 111.4(2)
C17 C18 H18B 109.4
C10 C18 H18B 109.4
C17 C18 H18A 109.4
C10 C18 H18A 109.4
H18B C18 H18A 108.0

loop_
_geom_bond_atom_site_label_1
_geom_bond_atom_site_label_2
_geom_bond_distance
O1 C8 1.195(4)
O2 C12 1.219(3)
C1 C6 1.333(3)
C1 C2 1.495(3)
C1 C9 1.511(3)
C2 C3' 1.521(6)
C2 C3 1.550(7)
C2 H2A 0.9700
C2 H2B 0.9700
C3 C4 1.519(8)
C3 H3B 0.9700
C3 H3A 0.9700
C4 C5 1.454(7)
C4 H4B 0.9700
C4 H4A 0.9700
C3' C4' 1.506(7)
C3' H3'B 0.9700
C3' H3'A 0.9700
C4' C5 1.574(6)
C4' H4'A 0.9700
C4' H4'B 0.9700
C5 C6 1.496(4)
C5 H5A 0.9700
C5 H5B 0.9700
C6 C7 1.517(4)
C7 C8 1.535(4)
C7 C11 1.547(4)
C7 H7 0.9800
C8 C9 1.537(4)
C9 C10 1.583(3)
C9 H9 0.9800
C10 C14 1.501(4)
C10 C18 1.544(4)
C10 C11 1.559(3)
C11 C12 1.521(4)
C11 H11 0.9800
C12 C13 1.455(4)
C13 C14 1.334(4)
C13 H13 0.9300
C14 C15 1.494(4)
C15 C16 1.543(5)
C15 H15B 0.9700
C15 H15A 0.9700
C16 C17 1.511(5)
C16 H16B 0.9700
C16 H16A 0.9700
C17 C18 1.528(4)
C17 H17B 0.9700
C17 H17A 0.9700
C18 H18B 0.9700
C18 H18A 0.9700

loop_
_geom_torsion_atom_site_label_1
_geom_torsion_atom_site_label_2
_geom_torsion_atom_site_label_3
_geom_torsion_atom_site_label_4
_geom_torsion
C6 C1 C2 C3' -13.9(5)
C9 C1 C2 C3' 163.1(4)
C6 C1 C2 C3 15.2(5)
C9 C1 C2 C3 -167.7(4)
C1 C2 C3 C4 -46.8(8)
C3' C2 C3 C4 60.0(8)
C2 C3 C4 C5 65.9(10)
C1 C2 C3' C4' 41.9(7)
C3 C2 C3' C4' -41.5(7)
C2 C3' C4' C5 -58.7(9)
C3 C4 C5 C6 -46.8(9)
C3 C4 C5 C4' 45.4(7)
C3' C4' C5 C4 -54.7(8)
C3' C4' C5 C6 43.9(8)
C2 C1 C6 C5 0.2(5)
C9 C1 C6 C5 -177.3(3)
C2 C1 C6 C7 177.1(3)
C9 C1 C6 C7 -0.4(3)
C4 C5 C6 C1 15.9(6)
C4' C5 C6 C1 -14.5(5)
C4 C5 C6 C7 -160.4(5)
C4' C5 C6 C7 169.2(4)
C1 C6 C7 C8 33.7(3)
C5 C6 C7 C8 -149.6(3)
C1 C6 C7 C11 -68.1(3)
C5 C6 C7 C11 108.7(3)
C6 C7 C8 O1 128.3(4)
C11 C7 C8 O1 -122.8(3)
C6 C7 C8 C9 -51.9(2)
C11 C7 C8 C9 57.1(2)
C6 C1 C9 C8 -33.0(3)
C2 C1 C9 C8 149.6(3)
C6 C1 C9 C10 67.9(3)
C2 C1 C9 C10 -109.6(3)
O1 C8 C9 C1 -128.5(3)
C7 C8 C9 C1 51.6(2)
O1 C8 C9 C10 120.8(3)
C7 C8 C9 C10 -59.1(2)
C1 C9 C10 C14 49.7(3)
C8 C9 C10 C14 149.8(2)
C1 C9 C10 C18 174.2(2)
C8 C9 C10 C18 -85.7(2)
C1 C9 C10 C11 -62.0(3)
C8 C9 C10 C11 38.2(2)
C6 C7 C11 C12 -45.7(3)
C8 C7 C11 C12 -145.9(2)
C6 C7 C11 C10 67.6(3)
C8 C7 C11 C10 -32.6(2)
C14 C10 C11 C12 -3.5(2)
C18 C10 C11 C12 -123.5(2)
C9 C10 C11 C12 115.9(2)
C14 C10 C11 C7 -122.9(2)
C18 C10 C11 C7 117.1(3)
C9 C10 C11 C7 -3.5(3)
C7 C11 C12 O2 -61.1(4)
C10 C11 C12 O2 -174.7(3)
C7 C11 C12 C13 117.9(2)
C10 C11 C12 C13 4.2(3)
O2 C12 C13 C14 175.5(3)
C11 C12 C13 C14 -3.4(3)
C12 C13 C14 C15 176.2(3)
C12 C13 C14 C10 1.1(3)
C18 C10 C14 C13 125.7(3)
C11 C10 C14 C13 1.6(3)
C9 C10 C14 C13 -109.0(3)
C18 C10 C14 C15 -49.9(3)
C11 C10 C14 C15 -174.0(2)
C9 C10 C14 C15 75.4(3)
C13 C14 C15 C16 -123.8(3)
C10 C14 C15 C16 51.1(3)
C14 C15 C16 C17 -53.0(3)
C15 C16 C17 C18 58.6(3)
C16 C17 C18 C10 -57.3(3)
C14 C10 C18 C17 50.3(3)
C11 C10 C18 C17 167.2(2)
C9 C10 C18 C17 -77.0(3)
